data_4115214
loop_
_publ_author_name
'Kentaro Tanaka'
'Atsushi Tengeiji'
'Tatsuhisa Kato'
'Namiki Toyama'
'Motoo Shiro'
'Mitsuhiko Shionoya'

_publ_section_title
;
 Efficient Incorporation of a Copper Hydroxypyridone Base Pair in DNA
;
_journal_name_full 'Journal of the American Chemical Society'
_journal_page_first 12494
_journal_page_last 12498
_journal_paper_doi 10.1021/ja027175o
_journal_volume 124
_journal_year 2002
_chemical_formula_sum 'C15 H19 N O7'
_chemical_formula_weight 325.32
_space_group_IT_number 145
_symmetry_cell_setting trigonal
_symmetry_Int_Tables_number 145
_symmetry_space_group_name_Hall 'P 32'
_symmetry_space_group_name_H-M 'P 32'
_cell_angle_alpha 90
_cell_angle_beta 90
_cell_angle_gamma 120
_cell_formula_units_Z 6
_cell_length_a 7.7075(3)
_cell_length_b 7.7075(3)
_cell_length_c 44.782(1)
_cell_measurement_reflns_used 8684
_cell_measurement_temperature 103.2
_cell_measurement_theta_max 24.4
_cell_measurement_theta_min 1.8
_cell_volume 2303.89(14)
_computing_cell_refinement 'PROCESS-AUTO (Rigaku, 1998)'
_computing_data_collection 'PROCESS-AUTO (Rigaku, 1998)'
_computing_data_reduction 'teXsan (MSC & Rigaku, 1999)'
_computing_molecular_graphics 'ORTEP (Johnson, 1976)'
_computing_publication_material 'teXsan (MSC & Rigaku, 1999)'
_computing_structure_refinement 'teXsan (MSC & Rigaku, 1999)'
_computing_structure_solution 'SIR97 (Altomare, 1999)'
_diffrn_detector_area_resol_mean 10.00
_diffrn_measured_fraction_theta_full 0.95
_diffrn_measured_fraction_theta_max 0.95
_diffrn_measurement_device_type 'Rigaku RAXIS-RAPID Imaging Plate'
_diffrn_measurement_method \w
_diffrn_radiation_type 'Mo K\a'
_diffrn_radiation_wavelength 0.7107
_diffrn_reflns_av_R_equivalents 0.029
_diffrn_reflns_limit_h_max 10
_diffrn_reflns_limit_h_min -10
_diffrn_reflns_limit_k_max 10
_diffrn_reflns_limit_k_min -10
_diffrn_reflns_limit_l_max 61
_diffrn_reflns_limit_l_min -60
_diffrn_reflns_number 27442
_diffrn_reflns_theta_full 30.01
_diffrn_reflns_theta_max 30.01
_exptl_absorpt_coefficient_mu 0.112
_exptl_absorpt_correction_T_max 0.989
_exptl_absorpt_correction_T_min 0.899
_exptl_absorpt_correction_type multi-scan
_exptl_absorpt_process_details 'ABSCOR (Higashi, 1995)'
_exptl_crystal_colour colorless
_exptl_crystal_density_diffrn 1.407
_exptl_crystal_description block
_exptl_crystal_size_max 0.300
_exptl_crystal_size_mid 0.200
_exptl_crystal_size_min 0.100
_refine_diff_density_max 0.33
_refine_diff_density_min -0.42
_refine_ls_abs_structure_details
;
Determined based on the chirality of asymmetric carbons already known
from the chemical standpoints.
;
_refine_ls_extinction_method none
_refine_ls_goodness_of_fit_ref 1.157
_refine_ls_number_parameters 422
_refine_ls_number_reflns 5502
_refine_ls_R_factor_gt 0.0386
_refine_ls_shift/su_max 0.0007
_refine_ls_structure_factor_coef Fsqd
_refine_ls_weighting_details 'w = 1/[\s^2^(Fo^2^) + (0.05000(Max(Fo^2^,0) + 2Fc^2^)/3)^2^]'
_refine_ls_weighting_scheme calc
_refine_ls_wR_factor_ref 0.0947
_reflns_number_gt 4740
_reflns_number_total 5516
_reflns_threshold_expression F^2^>2.0\s(F^2^)
_cod_data_source_file ja027175o.cif
_cod_data_source_block RGK684raplt_Tokyo_Univ.
_cod_original_cell_volume 2303.9(1)
_cod_original_sg_symbol_H-M 'P 32 '
_cod_original_formula_sum 'C15 H19 N O7 '
_cod_database_code 4115214

loop_
_symmetry_equiv_pos_as_xyz
x,y,z
-y,x-y,2/3+z
-x+y,-x,1/3+z

loop_
_atom_site_label
_atom_site_type_symbol
_atom_site_fract_x
_atom_site_fract_y
_atom_site_fract_z
_atom_site_U_iso_or_equiv
_atom_site_adp_type
_atom_site_occupancy
_atom_site_calc_flag
O1 O -0.2516(2) -0.2653(2) 0.5130(1) 0.0235(3) Uani 1.00 d
O2 O 0.0770(2) 0.5403(2) 0.5763(1) 0.0229(3) Uani 1.00 d
O3 O 0.1281(2) 0.2810(2) 0.6131(1) 0.0249(4) Uani 1.00 d
O4 O -0.5995(2) -0.7273(2) 0.5385(1) 0.0201(3) Uani 1.00 d
O5 O -0.7586(2) -0.8666(2) 0.4954(1) 0.0273(4) Uani 1.00 d
O6 O -0.5983(2) -0.3405(2) 0.4749(1) 0.0270(4) Uani 1.00 d
O7 O -0.6983(3) -0.4327(3) 0.4276(1) 0.0434(5) Uani 1.00 d
O8 O 0.7194(2) 1.3942(2) 0.7029(1) 0.0229(3) Uani 1.00 d
O9 O 0.1523(2) 0.5721(2) 0.6465(1) 0.0284(4) Uani 1.00 d
O10 O 0.3767(2) 0.8483(2) 0.6035(1) 0.0255(3) Uani 1.00 d
O11 O 0.4725(2) 1.3401(2) 0.7543(1) 0.0250(3) Uani 1.00 d
O12 O 0.5041(3) 1.2945(3) 0.8028(1) 0.0377(5) Uani 1.00 d
O13 O 0.7150(2) 1.7918(2) 0.6872(1) 0.0228(3) Uani 1.00 d
O14 O 0.8343(2) 1.9960(2) 0.7270(1) 0.0305(4) Uani 1.00 d
N1 N -0.1679(2) -0.0485(2) 0.5534(1) 0.0183(4) Uani 1.00 d
N2 N 0.4927(2) 1.1617(2) 0.6688(1) 0.0200(4) Uani 1.00 d
C1 C -0.2624(3) -0.2620(3) 0.5446(1) 0.0201(4) Uani 1.00 d
C2 C -0.4846(3) -0.3836(3) 0.5522(1) 0.0203(4) Uani 1.00 d
C3 C -0.5718(3) -0.5395(3) 0.5272(1) 0.0188(4) Uani 1.00 d
C4 C -0.4082(3) -0.4560(3) 0.5027(1) 0.0199(4) Uani 1.00 d
C5 C -0.1863(3) 0.0807(3) 0.5348(1) 0.0205(4) Uani 1.00 d
C6 C -0.1070(3) 0.2771(3) 0.5418(1) 0.0201(4) Uani 1.00 d
C7 C 0.0012(3) 0.3589(3) 0.5688(1) 0.0175(4) Uani 1.00 d
C8 C 0.0199(3) 0.2162(3) 0.5875(1) 0.0181(4) Uani 1.00 d
C9 C -0.0694(3) 0.0158(3) 0.5805(1) 0.0184(4) Uani 1.00 d
C10 C -0.0694(4) -0.1340(3) 0.6017(1) 0.0278(5) Uani 1.00 d
C11 C -0.6993(3) -0.8844(3) 0.5195(1) 0.0218(4) Uani 1.00 d
C12 C -0.7204(3) -1.0723(3) 0.5322(1) 0.0262(5) Uani 1.00 d
C13 C -0.4769(3) -0.4334(3) 0.4721(1) 0.0250(5) Uani 1.00 d
C14 C -0.7139(4) -0.3615(3) 0.4508(1) 0.0304(5) Uani 1.00 d
C15 C -0.8617(4) -0.2966(4) 0.4572(1) 0.0357(6) Uani 1.00 d
C16 C 0.5988(3) 1.3733(3) 0.6775(1) 0.0212(4) Uani 1.00 d
C17 C 0.4620(3) 1.4512(3) 0.6874(1) 0.0221(5) Uani 1.00 d
C18 C 0.6009(3) 1.6254(3) 0.7072(1) 0.0192(4) Uani 1.00 d
C19 C 0.7378(3) 1.5557(3) 0.7214(1) 0.0195(4) Uani 1.00 d
C20 C 0.3900(3) 1.0216(3) 0.6903(1) 0.0223(4) Uani 1.00 d
C21 C 0.2769(3) 0.8243(3) 0.6839(1) 0.0219(4) Uani 1.00 d
C22 C 0.2594(3) 0.7526(3) 0.6540(1) 0.0210(4) Uani 1.00 d
C23 C 0.3773(3) 0.9059(3) 0.6321(1) 0.0190(4) Uani 1.00 d
C24 C 0.4849(3) 1.1043(3) 0.6391(1) 0.0191(4) Uani 1.00 d
C25 C 0.5938(3) 1.2612(3) 0.6157(1) 0.0252(5) Uani 1.00 d
C26 C 0.6854(3) 1.4809(3) 0.7531(1) 0.0235(4) Uani 1.00 d
C27 C 0.4007(3) 1.2524(3) 0.7809(1) 0.0246(5) Uani 1.00 d
C28 C 0.1843(3) 1.1009(3) 0.7790(1) 0.0295(5) Uani 1.00 d
C29 C 0.8253(3) 1.9747(3) 0.7004(1) 0.0218(4) Uani 1.00 d
C30 C 0.9295(3) 2.1332(3) 0.6775(1) 0.0271(5) Uani 1.00 d
H1 H -0.1924 -0.3217 0.5529 0.0241 Uiso 1.00 calc
H2a H -0.5042 -0.4464 0.5708 0.0244 Uiso 1.00 calc
H2b H -0.5439 -0.3011 0.5519 0.0244 Uiso 1.00 calc
H3 H -0.6943 -0.5539 0.5197 0.0225 Uiso 1.00 calc
H3O H 0.123(4) 0.391(4) 0.6197(6) 0.0304 Uiso 1.00 d
H4 H -0.3550 -0.5433 0.5007 0.0239 Uiso 1.00 calc
H5 H -0.2566 0.0322 0.5162 0.0246 Uiso 1.00 calc
H6 H -0.1240 0.3625 0.5280 0.0241 Uiso 1.00 calc
H10O H 0.272(5) 0.733(5) 0.6004(6) 0.0304 Uiso 1.00 d
H10a H -0.2035 -0.2288 0.6068 0.0334 Uiso 1.00 calc
H10b H -0.0085 -0.2011 0.5922 0.0334 Uiso 1.00 calc
H10c H 0.0037 -0.0672 0.6189 0.0334 Uiso 1.00 calc
H12a H -0.7912 -1.1017 0.5503 0.0314 Uiso 1.00 calc
H12b H -0.7922 -1.1793 0.5183 0.0314 Uiso 1.00 calc
H12c H -0.5913 -1.0559 0.5352 0.0314 Uiso 1.00 calc
H13a H -0.5534 -0.5616 0.4629 0.0300 Uiso 1.00 calc
H13b H -0.3635 -0.3521 0.4597 0.0300 Uiso 1.00 calc
H15a H -0.7931 -0.1591 0.4624 0.0429 Uiso 1.00 calc
H15b H -0.9406 -0.3149 0.4396 0.0429 Uiso 1.00 calc
H15c H -0.9462 -0.3742 0.4729 0.0429 Uiso 1.00 calc
H16 H 0.6813 1.4527 0.6612 0.0254 Uiso 1.00 calc
H17a H 0.4163 1.4948 0.6706 0.0265 Uiso 1.00 calc
H17b H 0.3502 1.3526 0.6980 0.0265 Uiso 1.00 calc
H18 H 0.5300 1.6551 0.7215 0.0230 Uiso 1.00 calc
H19 H 0.8725 1.6628 0.7205 0.0234 Uiso 1.00 calc
H20 H 0.3983 1.0641 0.7101 0.0268 Uiso 1.00 calc
H21 H 0.2078 0.7319 0.6992 0.0263 Uiso 1.00 calc
H25a H 0.7329 1.3322 0.6199 0.0303 Uiso 1.00 calc
H25b H 0.5733 1.1989 0.5964 0.0303 Uiso 1.00 calc
H25c H 0.5440 1.3518 0.6151 0.0303 Uiso 1.00 calc
H26a H 0.7178 1.5901 0.7659 0.0282 Uiso 1.00 calc
H26b H 0.7578 1.4164 0.7586 0.0282 Uiso 1.00 calc
H28a H 0.1115 1.1639 0.7725 0.0354 Uiso 1.00 calc
H28b H 0.1654 1.0004 0.7647 0.0354 Uiso 1.00 calc
H28c H 0.1375 1.0413 0.7978 0.0354 Uiso 1.00 calc
H30a H 1.0174 2.1054 0.6659 0.0325 Uiso 1.00 calc
H30b H 0.8332 2.1358 0.6642 0.0325 Uiso 1.00 calc
H30c H 1.0043 2.2597 0.6867 0.0325 Uiso 1.00 calc

loop_
_atom_site_aniso_label
_atom_site_aniso_U_11
_atom_site_aniso_U_22
_atom_site_aniso_U_33
_atom_site_aniso_U_12
_atom_site_aniso_U_13
_atom_site_aniso_U_23
O1 0.0227(7) 0.0188(7) 0.0202(6) 0.0037(6) 0.0047(5) -0.0044(5)
O2 0.0267(7) 0.0158(6) 0.0227(6) 0.0081(6) -0.0022(5) -0.0014(5)
O3 0.0356(8) 0.0230(7) 0.0200(6) 0.0174(7) -0.0094(5) -0.0062(5)
O4 0.0229(7) 0.0145(6) 0.0210(6) 0.0079(5) -0.0020(5) 0.0004(4)
O5 0.0278(8) 0.0203(7) 0.0272(7) 0.0070(6) -0.0083(5) -0.0001(5)
O6 0.0413(9) 0.0237(7) 0.0172(6) 0.0172(7) -0.0052(5) -0.0036(5)
O7 0.056(1) 0.054(1) 0.0174(7) 0.0262(10) -0.0059(7) -0.0056(6)
O8 0.0235(7) 0.0244(7) 0.0228(6) 0.0135(6) -0.0065(5) -0.0068(5)
O9 0.0425(9) 0.0174(7) 0.0214(7) 0.0120(6) 0.0035(6) -0.0006(5)
O10 0.0295(8) 0.0213(7) 0.0164(6) 0.0056(6) 0.0027(5) -0.0017(5)
O11 0.0214(7) 0.0267(8) 0.0202(6) 0.0072(6) -0.0019(5) 0.0037(5)
O12 0.0362(9) 0.052(1) 0.0223(7) 0.0203(8) -0.0031(6) 0.0056(6)
O13 0.0260(7) 0.0183(7) 0.0203(6) 0.0081(6) 0.0014(5) 0.0003(4)
O14 0.0321(8) 0.0246(8) 0.0247(6) 0.0066(7) -0.0023(5) -0.0027(5)
N1 0.0189(8) 0.0164(7) 0.0193(7) 0.0087(6) -0.0011(5) -0.0032(5)
N2 0.0235(8) 0.0187(7) 0.0156(6) 0.0088(7) 0.0001(5) -0.0017(5)
C1 0.0230(9) 0.0164(8) 0.0201(7) 0.0094(7) -0.0011(6) -0.0044(6)
C2 0.0254(9) 0.0178(9) 0.0180(8) 0.0110(7) 0.0041(6) 0.0003(6)
C3 0.0205(9) 0.0152(8) 0.0206(8) 0.0090(7) 0.0022(6) 0.0024(5)
C4 0.0204(9) 0.0165(8) 0.0199(7) 0.0070(7) 0.0029(6) -0.0024(6)
C5 0.0211(9) 0.0210(9) 0.0188(8) 0.0100(8) -0.0019(6) -0.0003(6)
C6 0.0215(9) 0.0204(9) 0.0192(8) 0.0112(8) -0.0001(6) 0.0016(6)
C7 0.0168(8) 0.0159(8) 0.0190(8) 0.0077(7) 0.0027(6) 0.0013(5)
C8 0.0204(9) 0.0195(8) 0.0159(7) 0.0111(7) -0.0002(6) -0.0004(6)
C9 0.0208(9) 0.0204(8) 0.0166(7) 0.0122(7) -0.0005(6) -0.0028(6)
C10 0.044(1) 0.0226(10) 0.0216(9) 0.0197(10) -0.0051(8) -0.0018(6)
C11 0.0204(9) 0.0164(8) 0.0230(8) 0.0049(7) 0.0002(6) -0.0003(6)
C12 0.033(1) 0.0178(9) 0.0237(9) 0.0099(8) -0.0005(7) 0.0027(6)
C13 0.034(1) 0.0187(9) 0.0175(8) 0.0093(8) 0.0028(7) -0.0022(6)
C14 0.039(1) 0.023(1) 0.0197(8) 0.0082(9) -0.0037(7) 0.0036(7)
C15 0.046(1) 0.037(1) 0.027(1) 0.022(1) -0.0081(9) 0.0015(8)
C16 0.0235(9) 0.0180(8) 0.0175(8) 0.0069(7) -0.0018(6) -0.0019(6)
C17 0.0226(10) 0.0190(9) 0.0226(9) 0.0088(7) -0.0069(6) -0.0011(6)
C18 0.0199(9) 0.0157(8) 0.0188(8) 0.0066(7) -0.0002(6) 0.0004(5)
C19 0.0177(9) 0.0195(9) 0.0193(7) 0.0077(7) -0.0028(6) -0.0026(6)
C20 0.0280(10) 0.0223(9) 0.0154(8) 0.0116(8) 0.0009(6) -0.0004(6)
C21 0.031(1) 0.0219(9) 0.0152(7) 0.0152(8) 0.0022(6) 0.0017(6)
C22 0.0276(10) 0.0202(8) 0.0168(7) 0.0133(8) -0.0004(6) -0.0001(6)
C23 0.0220(9) 0.0215(8) 0.0143(7) 0.0114(7) -0.0010(6) -0.0005(6)
C24 0.0192(9) 0.0209(8) 0.0155(7) 0.0088(7) -0.0007(6) 0.0003(6)
C25 0.027(1) 0.0213(9) 0.0171(8) 0.0045(8) 0.0035(7) 0.0016(6)
C26 0.0215(9) 0.0247(10) 0.0193(8) 0.0079(8) -0.0049(6) -0.0013(6)
C27 0.0309(10) 0.0252(10) 0.0222(7) 0.0174(8) 0.0017(6) 0.0026(7)
C28 0.029(1) 0.031(1) 0.027(1) 0.0137(9) 0.0049(7) 0.0039(8)
C29 0.0174(9) 0.0190(9) 0.0262(7) 0.0069(7) -0.0005(6) 0.0000(6)
C30 0.0235(10) 0.0208(10) 0.032(1) 0.0074(8) 0.0027(7) 0.0049(7)

loop_
_atom_type_symbol
_atom_type_description
_atom_type_scat_dispersion_real
_atom_type_scat_dispersion_imag
_atom_type_scat_source
C C 0.003 0.002
;International Tables for Crystallography
(1992, Vol. C, Tables 4.2.6.8 and 6.1.1.1)
;
H H 0.000 0.000
;International Tables for Crystallography
(1992, Vol. C, Table 6.1.1.2)
;
N N 0.006 0.003
;International Tables for Crystallography
(1992, Vol. C, Tables 4.2.6.8 and 6.1.1.1)
;
O O 0.011 0.006
;International Tables for Crystallography
(1992, Vol. C, Tables 4.2.6.8 and 6.1.1.1)
;

loop_
_geom_angle_atom_site_label_1
_geom_angle_atom_site_label_2
_geom_angle_atom_site_label_3
_geom_angle
_geom_angle_publ_flag
C1 O1 C4 108.3(3) yes
C8 O3 H3O 108(3) no
C3 O4 C11 114.1(4) yes
C13 O6 C14 115.1(4) yes
C16 O8 C19 109.4(2) yes
C23 O10 H10O 110(3) no
C26 O11 C27 115.8(3) yes
C18 O13 C29 115.9(4) yes
C1 N1 C5 118.5(4) yes
C1 N1 C9 120.5(3) yes
C5 N1 C9 120.9(2) yes
C16 N2 C20 118.3(4) yes
C16 N2 C24 121.2(3) yes
C20 N2 C24 120.4(2) yes
O1 C1 N1 106.6(3) yes
O1 C1 C2 105.7(3) yes
O1 C1 H1 109.5 no
N1 C1 C2 113.6(2) yes
N1 C1 H1 110.6 no
C2 C1 H1 110.6 no
C1 C2 C3 103.7(3) yes
C1 C2 H2a 111.0 no
C1 C2 H2b 110.7 no
C3 C2 H2a 110.6 no
C3 C2 H2b 110.3 no
H2a C2 H2b 110.4 no
O4 C3 C2 108.6(4) yes
O4 C3 C4 110.2(2) yes
O4 C3 H3 111.4 no
C2 C3 C4 104.2(2) yes
C2 C3 H3 111.7 no
C4 C3 H3 110.5 no
O1 C4 C3 106.7(3) yes
O1 C4 C13 109.8(3) yes
O1 C4 H4 108.4 no
C3 C4 C13 115.6(2) yes
C3 C4 H4 108.7 no
C13 C4 H4 107.4 no
N1 C5 C6 121.6(4) yes
N1 C5 H5 119.4 no
C6 C5 H5 119.0 no
C5 C6 C7 121.8(3) yes
C5 C6 H6 118.6 no
C7 C6 H6 119.6 no
O2 C7 C6 124.1(3) yes
O2 C7 C8 121.3(4) yes
C6 C7 C8 114.6(2) yes
O3 C8 C7 119.1(2) yes
O3 C8 C9 118.5(3) yes
C7 C8 C9 122.3(4) yes
N1 C9 C8 118.7(3) yes
N1 C9 C10 119.5(2) yes
C8 C9 C10 121.8(4) yes
C9 C10 H10a 109.0 no
C9 C10 H10b 108.8 no
C9 C10 H10c 109.2 no
H10a C10 H10b 109.3 no
H10a C10 H10c 110.7 no
H10b C10 H10c 109.9 no
O4 C11 O5 122.4(3) yes
O4 C11 C12 111.5(4) yes
O5 C11 C12 126.1(3) yes
C11 C12 H12a 109.4 no
C11 C12 H12b 109.0 no
C11 C12 H12c 109.2 no
H12a C12 H12b 109.7 no
H12a C12 H12c 110.6 no
H12b C12 H12c 108.9 no
O6 C13 C4 109.4(4) yes
O6 C13 H13a 109.4 no
O6 C13 H13b 109.4 no
C4 C13 H13a 110.1 no
C4 C13 H13b 110.1 no
H13a C13 H13b 108.4 no
O6 C14 O7 121.9(3) yes
O6 C14 C15 112.0(4) yes
O7 C14 C15 126.0(4) yes
C14 C15 H15a 109.4 no
C14 C15 H15b 109.1 no
C14 C15 H15c 109.5 no
H15a C15 H15b 108.9 no
H15a C15 H15c 110.6 no
H15b C15 H15c 109.4 no
O8 C16 N2 107.8(3) yes
O8 C16 C17 105.3(3) yes
O8 C16 H16 110.3 no
N2 C16 C17 114.0(2) yes
N2 C16 H16 109.4 no
C17 C16 H16 109.9 no
C16 C17 C18 101.5(2) yes
C16 C17 H17a 110.9 no
C16 C17 H17b 111.3 no
C18 C17 H17a 111.7 no
C18 C17 H17b 112.1 no
H17a C17 H17b 109.1 no
O13 C18 C17 105.6(4) yes
O13 C18 C19 110.2(2) yes
O13 C18 H18 112.0 no
C17 C18 C19 103.6(2) yes
C17 C18 H18 112.0 no
C19 C18 H18 112.8 no
O8 C19 C18 106.0(3) yes
O8 C19 C26 108.6(2) yes
O8 C19 H19 108.6 no
C18 C19 C26 114.9(3) yes
C18 C19 H19 108.7 no
C26 C19 H19 109.8 no
N2 C20 C21 122.2(4) yes
N2 C20 H20 118.7 no
C21 C20 H20 119.1 no
C20 C21 C22 121.1(3) yes
C20 C21 H21 119.9 no
C22 C21 H21 118.9 no
O9 C22 C21 124.1(4) yes
O9 C22 C23 121.2(4) yes
C21 C22 C23 114.8(2) yes
O10 C23 C22 118.3(2) yes
O10 C23 C24 119.2(3) yes
C22 C23 C24 122.5(4) yes
N2 C24 C23 118.9(3) yes
N2 C24 C25 119.5(2) yes
C23 C24 C25 121.6(4) yes
C24 C25 H25a 110.1 no
C24 C25 H25b 109.8 no
C24 C25 H25c 110.0 no
H25a C25 H25b 108.7 no
H25a C25 H25c 109.7 no
H25b C25 H25c 108.5 no
O11 C26 C19 107.9(3) yes
O11 C26 H26a 110.1 no
O11 C26 H26b 110.0 no
C19 C26 H26a 109.3 no
C19 C26 H26b 109.2 no
H26a C26 H26b 110.4 no
O11 C27 O12 122.5(2) yes
O11 C27 C28 111.1(3) yes
O12 C27 C28 126.4(4) yes
C27 C28 H28a 109.5 no
C27 C28 H28b 109.3 no
C27 C28 H28c 109.8 no
H28a C28 H28b 108.4 no
H28a C28 H28c 110.1 no
H28b C28 H28c 109.7 no
O13 C29 O14 122.3(3) yes
O13 C29 C30 110.5(4) yes
O14 C29 C30 127.1(2) yes
C29 C30 H30a 109.9 no
C29 C30 H30b 109.9 no
C29 C30 H30c 110.2 no
H30a C30 H30b 108.2 no
H30a C30 H30c 109.4 no
H30b C30 H30c 109.3 no

loop_
_geom_bond_atom_site_label_1
_geom_bond_atom_site_label_2
_geom_bond_distance
_geom_bond_publ_flag
O1 C1 1.415(7) yes
O1 C4 1.435(3) yes
O2 C7 1.263(3) yes
O3 C8 1.355(6) yes
O3 H3O 0.92(4) no
O4 C3 1.445(4) yes
O4 C11 1.360(4) yes
O5 C11 1.205(6) yes
O6 C13 1.440(4) yes
O6 C14 1.356(6) yes
O7 C14 1.209(6) yes
O8 C16 1.426(6) yes
O8 C19 1.442(4) yes
O9 C22 1.257(3) yes
O10 C23 1.356(6) yes
O10 H10O 0.86(3) no
O11 C26 1.446(2) yes
O11 C27 1.348(6) yes
O12 C27 1.200(6) yes
O13 C18 1.446(4) yes
O13 C29 1.364(4) yes
O14 C29 1.198(7) yes
N1 C1 1.482(3) yes
N1 C5 1.358(5) yes
N1 C9 1.385(6) yes
N2 C16 1.464(3) yes
N2 C20 1.365(5) yes
N2 C24 1.393(6) yes
C1 C2 1.524(3) yes
C1 H1 0.945 no
C2 C3 1.529(5) yes
C2 H2a 0.938 no
C2 H2b 0.950 no
C3 C4 1.551(5) yes
C3 H3 0.955 no
C4 C13 1.508(6) yes
C4 H4 0.951 no
C5 C6 1.355(3) yes
C5 H5 0.961 no
C6 C7 1.424(6) yes
C6 H6 0.958 no
C7 C8 1.447(5) yes
C8 C9 1.377(3) yes
C9 C10 1.497(5) yes
C10 H10a 0.947 no
C10 H10b 0.956 no
C10 H10c 0.939 no
C11 C12 1.486(4) yes
C12 H12a 0.939 no
C12 H12b 0.958 no
C12 H12c 0.948 no
C13 H13a 0.955 no
C13 H13b 0.957 no
C14 C15 1.484(5) yes
C15 H15a 0.947 no
C15 H15b 0.961 no
C15 H15c 0.940 no
C16 C17 1.517(4) yes
C16 H16 0.960 no
C17 C18 1.516(4) yes
C17 H17a 0.960 no
C17 H17b 0.943 no
C18 C19 1.539(4) yes
C18 H18 0.941 no
C19 C26 1.510(6) yes
C19 H19 0.951 no
C20 C21 1.352(3) yes
C20 H20 0.938 no
C21 C22 1.429(6) yes
C21 H21 0.941 no
C22 C23 1.453(5) yes
C23 C24 1.363(3) yes
C24 C25 1.500(5) yes
C25 H25a 0.947 no
C25 H25b 0.961 no
C25 H25c 0.950 no
C26 H26a 0.942 no
C26 H26b 0.947 no
C27 C28 1.485(3) yes
C28 H28a 0.954 no
C28 H28b 0.959 no
C28 H28c 0.938 no
C29 C30 1.488(5) yes
C30 H30a 0.957 no
C30 H30b 0.958 no
C30 H30c 0.944 no

loop_
_geom_contact_atom_site_label_1
_geom_contact_atom_site_label_2
_geom_contact_distance
_geom_contact_site_symmetry_2
O1 O5 3.581(2) 1_665
O2 O10 2.639(3) .
O2 O9 3.185(6) .
O2 C12 3.255(4) 1_675
O2 C2 3.308(4) 1_665
O2 C10 3.421(4) 1_565
O3 O9 2.626(4) .
O3 C30 3.195(6) 1_435
O4 C8 3.513(5) 1_445
O5 C28 3.325(5) 2_554
O5 C15 3.451(4) 1_545
O5 O12 3.521(3) 2_654
O5 C5 3.578(4) 1_445
O6 C27 3.571(4) 2_664
O7 C28 3.553(4) 2_554
O7 C21 3.573(6) 2_554
O8 C30 3.349(4) 1_545
O9 C30 3.240(4) 1_435
O9 C17 3.484(4) 1_545
O9 C8 3.570(5) .
O10 C2 3.394(5) 1_665
O10 C12 3.403(6) 1_675
O10 C10 3.510(4) 1_565
O12 C5 3.328(6) 3_565
O12 C4 3.446(4) 3_665
O12 C6 3.478(6) 3_565
O13 C21 3.512(3) 1_565
O14 C28 3.343(5) 1_665
O14 C15 3.367(6) 3_565
N1 C11 3.518(4) 1_665
N2 C30 3.503(4) 1_545
C2 C7 3.511(3) 1_445
C3 C7 3.510(4) 1_445
C7 C25 3.534(5) 1_445
C10 C23 3.569(4) 1_545
C20 C29 3.579(4) 1_545

loop_
_geom_hbond_atom_site_label_D
_geom_hbond_atom_site_label_H
_geom_hbond_atom_site_label_A
_geom_hbond_site_symmetry_A
_geom_hbond_distance_DH
_geom_hbond_distance_HA
_geom_hbond_distance_DA
_geom_hbond_angle_DHA
_geom_hbond_publ_flag
O3 H3O O9 1_555 0.92(4) 1.77(3) 2.626(4) 154(2) no
O10 H10O O2 1_555 0.86(3) 1.84(2) 2.639(3) 152(2) no
